data_4125946
loop_
_publ_author_name
'Chen, Cheng-Xia'
'Wei, Zhang-Wen'
'Jiang, Ji-Jun'
'Zheng, Shao-Ping'
'Wang, Hai-Ping'
'Qiu, Qian-Feng'
'Cao, Chen-Chen'
'Fenske, Dieter'
'Su, Cheng-Yong'

_publ_section_title
;
 Dynamic Spacer Installation for Multi-role MOFs: A New Direc-tion toward
 Multifunctional MOFs Achieving Ultrahigh Me-thane Storage Working
 Capacity.
;
_journal_name_full 'Journal of the American Chemical Society'
_journal_paper_doi 10.1021/jacs.7b01320
_journal_year 2017
_chemical_formula_moiety 'C98 H46 F24 N2 O32 Zr6'
_chemical_formula_sum 'C98 H46 F24 N2 O32 Zr6'
_chemical_formula_weight 2766.69
_chemical_name_common LIFM-79
_space_group_crystal_system tetragonal
_space_group_IT_number 131
_space_group_name_Hall '-P 4c 2'
_space_group_name_H-M_alt 'P 42/m m c'
_symmetry_space_group_name_Hall '-P 4c 2'
_symmetry_space_group_name_H-M 'P 42/m m c'
_atom_sites_solution_hydrogens mixed
_audit_creation_method SHELXL-2014/7
_cell_angle_alpha 90
_cell_angle_beta 90
_cell_angle_gamma 90
_cell_formula_units_Z 2
_cell_length_a 23.09220(10)
_cell_length_b 23.09220(10)
_cell_length_c 18.8684(2)
_cell_measurement_reflns_used 9857
_cell_measurement_temperature 173(2)
_cell_measurement_theta_max 64.6120
_cell_measurement_theta_min 4.2670
_cell_volume 10061.57(12)
_computing_structure_refinement 'SHELXL-2014/7 (Sheldrick, 2014)'
_computing_structure_solution 'SHELXL-2014/7 (Sheldrick, 2014)'
_diffrn_ambient_temperature 173(2)
_diffrn_detector 'CCD plate'
_diffrn_detector_area_resol_mean 10.6525
_diffrn_detector_type Atlas
_diffrn_measured_fraction_theta_full 0.981
_diffrn_measured_fraction_theta_max 0.981
_diffrn_measurement_device 'four-circle diffractometer'
_diffrn_measurement_method '\w scans'
_diffrn_radiation_monochromator mirror
_diffrn_radiation_type CuK\a
_diffrn_radiation_wavelength 1.54178
_diffrn_reflns_av_R_equivalents 0.0211
_diffrn_reflns_av_unetI/netI 0.0167
_diffrn_reflns_Laue_measured_fraction_full 0.981
_diffrn_reflns_Laue_measured_fraction_max 0.981
_diffrn_reflns_limit_h_max 26
_diffrn_reflns_limit_h_min -24
_diffrn_reflns_limit_k_max 27
_diffrn_reflns_limit_k_min -25
_diffrn_reflns_limit_l_max 15
_diffrn_reflns_limit_l_min -21
_diffrn_reflns_number 19382
_diffrn_reflns_point_group_measured_fraction_full 0.981
_diffrn_reflns_point_group_measured_fraction_max 0.981
_diffrn_reflns_theta_full 64.984
_diffrn_reflns_theta_max 64.984
_diffrn_reflns_theta_min 3.828
_diffrn_source 'sealed X-ray tube'
_diffrn_source_type 'SuperNova (Cu) X-ray Source'
_exptl_absorpt_coefficient_mu 3.035
_exptl_absorpt_correction_T_max 1.00000
_exptl_absorpt_correction_T_min 0.88141
_exptl_absorpt_correction_type multi-scan
_exptl_absorpt_process_details
;
CrysAlisPro, Agilent Technologies,
Version 1.171.37.35 (release 13-08-2014 CrysAlis171 .NET)
(compiled Aug 13 2014,18:06:01)
Empirical absorption correction using spherical harmonics,
 implemented in SCALE3 ABSPACK scaling algorithm.
;
_exptl_crystal_colour Colorless
_exptl_crystal_density_diffrn 0.913
_exptl_crystal_description Block
_exptl_crystal_F_000 2720
_exptl_crystal_size_max 0.1
_exptl_crystal_size_mid 0.1
_exptl_crystal_size_min 0.1
_refine_diff_density_max 0.958
_refine_diff_density_min -0.900
_refine_diff_density_rms 0.118
_refine_ls_extinction_method none
_refine_ls_goodness_of_fit_ref 1.107
_refine_ls_hydrogen_treatment mixed
_refine_ls_matrix_type full
_refine_ls_number_parameters 238
_refine_ls_number_reflns 4588
_refine_ls_number_restraints 289
_refine_ls_restrained_S_all 1.183
_refine_ls_R_factor_all 0.0602
_refine_ls_R_factor_gt 0.0535
_refine_ls_shift/su_max 0.000
_refine_ls_shift/su_mean 0.000
_refine_ls_structure_factor_coef Fsqd
_refine_ls_weighting_details 'w=1/[\s^2^(Fo^2^)+(0.0907P)^2^+45.4230P] where P=(Fo^2^+2Fc^2^)/3'
_refine_ls_weighting_scheme calc
_refine_ls_wR_factor_gt 0.1720
_refine_ls_wR_factor_ref 0.1772
_reflns_Friedel_coverage 0.000
_reflns_number_gt 3987
_reflns_number_total 4588
_reflns_threshold_expression 'I > 2\s(I)'
_cod_data_source_file LIFM-79.cif
_cod_data_source_block LIFM-79
_cod_original_cell_volume 10061.57(14)
_cod_database_code 4125946
_shelx_shelxl_version_number 2014/7
_shelx_space_group_comment
;
The symmetry employed for this shelxl refinement is uniquely defined
by the following loop, which should always be used as a source of
symmetry information in preference to the above space-group names.
They are only intended as comments.
;

loop_
_space_group_symop_operation_xyz
'x, y, z'
'-y, x, z+1/2'
'-x, -y, z'
'y, -x, z+1/2'
'x, -y, -z'
'-x, y, -z'
'y, x, -z+1/2'
'-y, -x, -z+1/2'
'-x, -y, -z'
'y, -x, -z-1/2'
'x, y, -z'
'-y, x, -z-1/2'
'-x, y, z'
'x, -y, z'
'-y, -x, z-1/2'
'y, x, z-1/2'

loop_
_atom_site_label
_atom_site_type_symbol
_atom_site_fract_x
_atom_site_fract_y
_atom_site_fract_z
_atom_site_U_iso_or_equiv
_atom_site_adp_type
_atom_site_occupancy
_atom_site_site_symmetry_order
_atom_site_calc_flag
_atom_site_refinement_flags_posn
_atom_site_refinement_flags_adp
_atom_site_refinement_flags_occupancy
_atom_site_disorder_assembly
_atom_site_disorder_group
Zr1 Zr 0.5000 0.07552(2) 0.09231(3) 0.0194(2) Uani 1 2 d S T P . .
Zr2 Zr 0.39232(3) 0.0000 0.0000 0.0139(2) Uani 1 4 d S T P . .
F1 F 0.1493(6) 0.1290(7) 0.0870(7) 0.250(4) Uani 0.689(5) 1 d D U P A 1
F1A F 0.2933(11) 0.2274(14) 0.3780(9) 0.250(4) Uani 0.311(5) 1 d D . P A 2
F2 F 0.1478(6) 0.2215(6) 0.1110(8) 0.250(4) Uani 0.689(5) 1 d D . P A 1
F2A F 0.3798(8) 0.2190(13) 0.3316(14) 0.250(4) Uani 0.311(5) 1 d D . P A 2
F3 F 0.1158(5) 0.1575(7) 0.1905(8) 0.250(4) Uani 0.689(5) 1 d D . P A 1
F3A F 0.3249(12) 0.2927(8) 0.3001(15) 0.250(4) Uani 0.311(5) 1 d D . P A 2
O1 O 0.41565(16) 0.10798(17) 0.1329(2) 0.0435(10) Uani 1 1 d D . . . .
O2 O 0.34447(15) 0.05890(15) 0.07245(19) 0.0337(8) Uani 1 1 d D . . . .
O3 O 0.5000 0.0533(3) 0.2065(3) 0.0587(17) Uani 1 2 d S T P . .
O4 O 0.5000 0.1679(2) 0.0610(3) 0.0465(14) Uani 1 2 d S T P . .
O5 O 0.4461(3) 0.0750(3) 0.0000 0.068(2) Uani 1 2 d S T P . .
O6 O 0.4462(3) 0.0000 0.0920(4) 0.0543(18) Uani 1 2 d S T P . .
H20 H 0.4313(4) 0.4497(6) 0.0676(5) 0.065 Uiso 0.375 1 d D U P B 2
N1 N 0.5000 -0.1056(6) 0.4586(10) 0.160(7) Uani 0.25 2 d DS TU P C 1
H1A H 0.5000 -0.1382 0.4344 0.192 Uiso 0.25 2 calc R U P C 1
H1B H 0.5000 -0.1065 0.5052 0.192 Uiso 0.5 4 calc R U P C 1
N2 N 0.4170(4) 0.4423(3) 0.0817(6) 0.231(13) Uani 0.125 1 d D U P D 1
H2A H 0.41514(15) 0.4043(4) 0.0834(8) 0.277 Uiso 0.125 1 d D U P E 1
H2B H 0.3921(4) 0.4629(7) 0.1063(6) 0.277 Uiso 0.125 1 d D U P F 1
C1 C 0.2392(3) 0.1988(3) 0.2312(4) 0.090(2) Uani 1 1 d D U . . .
C2 C 0.2217(3) 0.1633(4) 0.1763(5) 0.094(2) Uani 1 1 d D U . . .
H2 H 0.1819 0.1619 0.1635 0.113 Uiso 0.311(5) 1 calc R U P A 2
C3 C 0.2618(3) 0.1292(3) 0.1391(5) 0.0728(19) Uani 1 1 d D U . . .
H3 H 0.2492 0.1052 0.1012 0.087 Uiso 1 1 calc R U . . .
C4 C 0.3187(2) 0.1304(3) 0.1575(4) 0.0544(15) Uani 1 1 d D U . . .
C5 C 0.3364(4) 0.1648(4) 0.2131(5) 0.094(2) Uani 1 1 d D U . . .
H5 H 0.3761 0.1660 0.2258 0.113 Uiso 1 1 calc R U . . .
C6 C 0.2966(4) 0.1976(4) 0.2507(5) 0.107(3) Uani 1 1 d D U . . .
H6 H 0.3091 0.2196 0.2904 0.129 Uiso 0.689(5) 1 calc R U P A 1
C7 C 0.3630(2) 0.0965(2) 0.1173(3) 0.0396(12) Uani 1 1 d D U . . .
C8 C 0.1627(5) 0.1668(6) 0.1439(7) 0.138(4) Uani 0.689(5) 1 d D U P A 1
C8A C 0.3208(6) 0.2320(8) 0.3111(9) 0.138(4) Uani 0.311(5) 1 d D . P A 2
C9 C 0.5000 0.0000 0.2351(8) 0.108(5) Uani 1 4 d S TU P . .
C10 C 0.5000 0.0000 0.3124(4) 0.123(5) Uani 1 4 d DS TU P . .
C11 C 0.5000 -0.05229(18) 0.3490(4) 0.145(5) Uani 1 2 d DS TU P C .
H11 H 0.5000 -0.0879 0.3238 0.173 Uiso 1 2 calc R U P . .
C12 C 0.5000 -0.05219(18) 0.4227(4) 0.156(5) Uani 1 2 d DS TU P . .
H12 H 0.5000 -0.0879 0.4478 0.187 Uiso 0.75 2 calc R U P C 2
C13 C 0.5000 0.0000 0.4602(2) 0.155(6) Uani 1 4 d DS TU P C .
C14 C 0.5000 0.1905(4) 0.0000 0.079(4) Uani 1 4 d DS TU P . .
C15 C 0.5000 0.2550(3) 0.0000 0.114(4) Uani 1 4 d DS TU P . .
C16 C 0.5000 0.2849(3) 0.0639(2) 0.152(4) Uani 1 2 d DS TU P . .
H16 H 0.5000 0.2642 0.1075 0.182 Uiso 1 2 calc R U P . .
C17 C 0.5000 0.3451(4) 0.0639(2) 0.182(5) Uani 1 2 d DS TU P . .
H17 H 0.5000 0.3657 0.1075 0.218 Uiso 1 2 calc DR U P . .
C18 C 0.5000 0.3752(3) 0.0000 0.200(6) Uani 1 4 d DS TU P . .
C19 C 0.5000 0.43972(18) 0.0000 0.213(7) Uani 1 4 d DS TU P D .
C20 C 0.45931(18) 0.46977(16) 0.0401(2) 0.219(8) Uani 0.5 1 d D U P . .

loop_
_atom_site_aniso_label
_atom_site_aniso_U_11
_atom_site_aniso_U_22
_atom_site_aniso_U_33
_atom_site_aniso_U_23
_atom_site_aniso_U_13
_atom_site_aniso_U_12
Zr1 0.0191(3) 0.0197(3) 0.0192(3) -0.0107(2) 0.000 0.000
Zr2 0.0131(4) 0.0134(4) 0.0152(4) 0.000 0.000 0.000
F1 0.163(6) 0.311(10) 0.276(9) -0.127(7) -0.046(6) 0.052(7)
F1A 0.163(6) 0.311(10) 0.276(9) -0.127(7) -0.046(6) 0.052(7)
F2 0.163(6) 0.311(10) 0.276(9) -0.127(7) -0.046(6) 0.052(7)
F2A 0.163(6) 0.311(10) 0.276(9) -0.127(7) -0.046(6) 0.052(7)
F3 0.163(6) 0.311(10) 0.276(9) -0.127(7) -0.046(6) 0.052(7)
F3A 0.163(6) 0.311(10) 0.276(9) -0.127(7) -0.046(6) 0.052(7)
O1 0.033(2) 0.047(2) 0.050(2) -0.0229(19) 0.0096(17) 0.0073(16)
O2 0.0289(17) 0.0345(18) 0.0376(19) -0.0083(16) 0.0100(15) 0.0106(15)
O3 0.049(3) 0.102(5) 0.025(3) -0.002(3) 0.000 0.000
O4 0.043(3) 0.023(3) 0.074(4) -0.010(3) 0.000 0.000
O5 0.077(4) 0.108(6) 0.017(2) 0.000 0.000 -0.072(4)
O6 0.043(3) 0.020(3) 0.100(5) 0.000 -0.046(3) 0.000
N1 0.290(17) 0.137(12) 0.052(10) 0.018(8) 0.000 0.000
N2 0.38(3) 0.07(2) 0.24(3) 0.010(19) 0.016(15) -0.010(18)
C1 0.064(4) 0.088(5) 0.118(5) -0.052(4) 0.032(4) 0.026(4)
C2 0.058(3) 0.095(5) 0.130(5) -0.052(4) 0.024(4) 0.029(3)
C3 0.044(3) 0.075(4) 0.099(5) -0.048(4) 0.013(3) 0.014(3)
C4 0.039(3) 0.056(3) 0.069(3) -0.033(3) 0.011(3) 0.012(3)
C5 0.056(4) 0.114(5) 0.111(5) -0.076(4) 0.004(4) 0.020(4)
C6 0.074(4) 0.122(5) 0.126(6) -0.081(5) 0.013(4) 0.026(4)
C7 0.033(3) 0.041(3) 0.045(3) -0.015(2) 0.009(2) 0.008(2)
C8 0.091(5) 0.154(7) 0.168(7) -0.052(6) 0.008(5) 0.046(5)
C8A 0.091(5) 0.154(7) 0.168(7) -0.052(6) 0.008(5) 0.046(5)
C9 0.193(14) 0.101(10) 0.031(6) 0.000 0.000 0.000
C10 0.222(13) 0.115(9) 0.033(6) 0.000 0.000 0.000
C11 0.262(13) 0.131(9) 0.040(5) 0.010(5) 0.000 0.000
C12 0.285(14) 0.137(10) 0.045(5) 0.015(5) 0.000 0.000
C13 0.284(16) 0.137(11) 0.045(8) 0.000 0.000 0.000
C14 0.110(8) 0.033(5) 0.095(7) 0.000 0.000 0.000
C15 0.183(10) 0.033(5) 0.127(8) 0.000 0.000 0.000
C16 0.260(11) 0.037(5) 0.158(9) -0.019(5) 0.000 0.000
C17 0.317(13) 0.040(5) 0.189(11) -0.011(5) 0.000 0.000
C18 0.349(15) 0.045(7) 0.208(12) 0.000 0.000 0.000
C19 0.368(17) 0.044(7) 0.226(15) 0.000 0.000 0.000
C20 0.378(19) 0.045(8) 0.233(17) 0.002(8) 0.014(8) -0.001(8)

loop_
_atom_type_symbol
_atom_type_description
_atom_type_scat_dispersion_real
_atom_type_scat_dispersion_imag
_atom_type_scat_source
C C 0.0181 0.0091 'International Tables Vol C Tables 4.2.6.8 and 6.1.1.4'
H H 0.0000 0.0000 'International Tables Vol C Tables 4.2.6.8 and 6.1.1.4'
N N 0.0311 0.0180 'International Tables Vol C Tables 4.2.6.8 and 6.1.1.4'
O O 0.0492 0.0322 'International Tables Vol C Tables 4.2.6.8 and 6.1.1.4'
F F 0.0727 0.0534 'International Tables Vol C Tables 4.2.6.8 and 6.1.1.4'
Zr Zr -0.1862 2.2449 'International Tables Vol C Tables 4.2.6.8 and 6.1.1.4'

loop_
_geom_angle_atom_site_label_1
_geom_angle_atom_site_label_2
_geom_angle_atom_site_label_3
_geom_angle
_geom_angle_site_symmetry_1
_geom_angle_site_symmetry_3
O5 Zr1 O5 71.1(3) 13_655 .
O5 Zr1 O6 69.9(2) 13_655 3_655
O5 Zr1 O6 109.3(3) . 3_655
O5 Zr1 O6 109.3(3) 13_655 .
O5 Zr1 O6 69.9(2) . .
O6 Zr1 O6 70.9(3) 3_655 .
O5 Zr1 O4 77.8(2) 13_655 .
O5 Zr1 O4 77.8(2) . .
O6 Zr1 O4 141.65(13) 3_655 .
O6 Zr1 O4 141.65(13) . .
O5 Zr1 O3 142.22(14) 13_655 .
O5 Zr1 O3 142.22(14) . .
O6 Zr1 O3 79.3(2) 3_655 .
O6 Zr1 O3 79.3(2) . .
O4 Zr1 O3 118.9(3) . .
O5 Zr1 O1 76.9(2) 13_655 13_655
O5 Zr1 O1 142.32(16) . 13_655
O6 Zr1 O1 76.54(18) 3_655 13_655
O6 Zr1 O1 141.61(16) . 13_655
O4 Zr1 O1 76.54(13) . 13_655
O3 Zr1 O1 75.10(14) . 13_655
O5 Zr1 O1 142.32(16) 13_655 .
O5 Zr1 O1 76.9(2) . .
O6 Zr1 O1 141.61(16) 3_655 .
O6 Zr1 O1 76.54(18) . .
O4 Zr1 O1 76.54(13) . .
O3 Zr1 O1 75.11(14) . .
O1 Zr1 O1 122.38(19) 13_655 .
O5 Zr1 Zr1 35.53(15) 13_655 11
O5 Zr1 Zr1 35.53(15) . 11
O6 Zr1 Zr1 89.85(19) 3_655 11
O6 Zr1 Zr1 89.85(19) . 11
O4 Zr1 Zr1 74.50(16) . 11
O3 Zr1 Zr1 166.6(2) . 11
O1 Zr1 Zr1 110.15(11) 13_655 11
O1 Zr1 Zr1 110.14(11) . 11
O5 Zr1 Zr1 89.7(2) 13_655 3_655
O5 Zr1 Zr1 89.7(2) . 3_655
O6 Zr1 Zr1 35.46(13) 3_655 3_655
O6 Zr1 Zr1 35.46(13) . 3_655
O4 Zr1 Zr1 164.50(16) . 3_655
O3 Zr1 Zr1 76.6(2) . 3_655
O1 Zr1 Zr1 109.70(10) 13_655 3_655
O1 Zr1 Zr1 109.70(10) . 3_655
Zr1 Zr1 Zr1 90.0 11 3_655
O5 Zr1 Zr2 90.3(2) 13_655 .
O5 Zr1 Zr2 34.87(15) . .
O6 Zr1 Zr2 90.29(17) 3_655 .
O6 Zr1 Zr2 35.01(15) . .
O4 Zr1 Zr2 110.31(10) . .
O3 Zr1 Zr2 111.63(13) . .
O1 Zr1 Zr2 164.06(10) 13_655 .
O1 Zr1 Zr2 73.56(10) . .
Zr1 Zr1 Zr2 60.169(9) 11 .
Zr1 Zr1 Zr2 60.125(9) 3_655 .
O5 Zr1 Zr2 34.87(15) 13_655 9_655
O5 Zr1 Zr2 90.3(2) . 9_655
O6 Zr1 Zr2 35.02(15) 3_655 9_655
O6 Zr1 Zr2 90.29(17) . 9_655
O4 Zr1 Zr2 110.31(10) . 9_655
O3 Zr1 Zr2 111.63(13) . 9_655
O1 Zr1 Zr2 73.56(10) 13_655 9_655
O1 Zr1 Zr2 164.06(10) . 9_655
Zr1 Zr1 Zr2 60.169(9) 11 9_655
Zr1 Zr1 Zr2 60.126(9) 3_655 9_655
Zr2 Zr1 Zr2 90.508(18) . 9_655
O5 Zr2 O5 108.6(5) . 5
O5 Zr2 O6 70.13(15) . .
O5 Zr2 O6 70.13(15) 5 .
O5 Zr2 O6 70.13(15) . 11
O5 Zr2 O6 70.13(15) 5 11
O6 Zr2 O6 108.7(4) . 11
O5 Zr2 O2 78.0(2) . .
O5 Zr2 O2 141.91(9) 5 .
O6 Zr2 O2 77.86(18) . .
O6 Zr2 O2 142.14(9) 11 .
O5 Zr2 O2 141.91(9) . 5
O5 Zr2 O2 78.0(2) 5 5
O6 Zr2 O2 142.14(9) . 5
O6 Zr2 O2 77.87(18) 11 5
O2 Zr2 O2 120.37(19) . 5
O5 Zr2 O2 141.91(9) . 14
O5 Zr2 O2 78.0(2) 5 14
O6 Zr2 O2 77.87(18) . 14
O6 Zr2 O2 142.14(9) 11 14
O2 Zr2 O2 75.46(19) . 14
O2 Zr2 O2 75.91(19) 5 14
O5 Zr2 O2 78.0(2) . 11
O5 Zr2 O2 141.91(9) 5 11
O6 Zr2 O2 142.14(9) . 11
O6 Zr2 O2 77.87(18) 11 11
O2 Zr2 O2 75.91(19) . 11
O2 Zr2 O2 75.46(19) 5 11
O2 Zr2 O2 120.37(19) 14 11
O5 Zr2 Zr1 35.03(12) . .
O5 Zr2 Zr1 89.4(2) 5 .
O6 Zr2 Zr1 35.10(10) . .
O6 Zr2 Zr1 89.45(17) 11 .
O2 Zr2 Zr1 75.07(9) . .
O2 Zr2 Zr1 164.56(10) 5 .
O2 Zr2 Zr1 110.61(9) 14 .
O2 Zr2 Zr1 110.75(9) 11 .
O5 Zr2 Zr1 89.4(2) . 3_655
O5 Zr2 Zr1 35.03(12) 5 3_655
O6 Zr2 Zr1 35.11(10) . 3_655
O6 Zr2 Zr1 89.45(17) 11 3_655
O2 Zr2 Zr1 110.61(9) . 3_655
O2 Zr2 Zr1 110.75(9) 5 3_655
O2 Zr2 Zr1 75.07(9) 14 3_655
O2 Zr2 Zr1 164.56(10) 11 3_655
Zr1 Zr2 Zr1 59.750(18) . 3_655
O5 Zr2 Zr1 35.03(12) . 11
O5 Zr2 Zr1 89.4(2) 5 11
O6 Zr2 Zr1 89.46(17) . 11
O6 Zr2 Zr1 35.10(10) 11 11
O2 Zr2 Zr1 110.75(9) . 11
O2 Zr2 Zr1 110.61(9) 5 11
O2 Zr2 Zr1 164.56(10) 14 11
O2 Zr2 Zr1 75.07(9) 11 11
Zr1 Zr2 Zr1 59.663(18) . 11
Zr1 Zr2 Zr1 89.494(19) 3_655 11
O5 Zr2 Zr1 89.4(2) . 9_655
O5 Zr2 Zr1 35.03(12) 5 9_655
O6 Zr2 Zr1 89.46(17) . 9_655
O6 Zr2 Zr1 35.10(10) 11 9_655
O2 Zr2 Zr1 164.56(10) . 9_655
O2 Zr2 Zr1 75.07(9) 5 9_655
O2 Zr2 Zr1 110.75(9) 14 9_655
O2 Zr2 Zr1 110.61(9) 11 9_655
Zr1 Zr2 Zr1 89.493(19) . 9_655
Zr1 Zr2 Zr1 59.663(18) 3_655 9_655
Zr1 Zr2 Zr1 59.752(18) 11 9_655
C7 O1 Zr1 133.1(3) . .
C7 O2 Zr2 130.8(3) . .
C9 O3 Zr1 127.0(8) . .
C14 O4 Zr1 129.9(6) . .
Zr2 O5 Zr1 110.1(2) . .
Zr2 O5 Zr1 110.1(2) . 11
Zr1 O5 Zr1 108.9(3) . 11
Zr2 O6 Zr1 109.9(2) . .
Zr2 O6 Zr1 109.9(2) . 3_655
Zr1 O6 Zr1 109.1(3) . 3_655
C12 N1 N1 118.7(8) . 11_556
C6 C1 C2 118.2(5) . .
C6 C1 C1 119.0(6) . 7
C2 C1 C1 122.8(7) . 7
C1 C2 C3 120.9(7) . .
C1 C2 C8 122.8(6) . .
C3 C2 C8 115.3(7) . .
C4 C3 C2 119.9(7) . .
C3 C4 C5 119.5(6) . .
C3 C4 C7 121.4(6) . .
C5 C4 C7 119.1(6) . .
C4 C5 C6 120.5(7) . .
C1 C6 C5 120.8(7) . .
C1 C6 C8A 123.6(7) . .
C5 C6 C8A 115.6(8) . .
O1 C7 O2 127.4(4) . .
O1 C7 C4 115.1(5) . .
O2 C7 C4 117.4(5) . .
F3 C8 F1 102.1(10) . .
F3 C8 F2 102.4(9) . .
F1 C8 F2 99.2(10) . .
F3 C8 C2 115.9(10) . .
F1 C8 C2 118.5(9) . .
F2 C8 C2 116.0(10) . .
F1A C8A F3A 103.5(12) . .
F1A C8A F2A 99.7(12) . .
F3A C8A F2A 100.5(12) . .
F1A C8A C6 118.1(12) . .
F3A C8A C6 115.8(12) . .
F2A C8A C6 116.4(11) . .
O3 C9 O3 132.7(13) . 3_655
O3 C9 C10 113.6(7) . .
O3 C9 C10 113.6(7) 3_655 .
C11 C10 C11 120.4(6) 3_655 .
C11 C10 C9 119.8(3) 3_655 .
C11 C10 C9 119.8(3) . .
C10 C11 C12 119.7(5) . .
C11 C12 C13 120.5(4) . .
C11 C12 N1 118.6(9) . .
C13 C12 N1 120.9(9) . .
C12 C13 C12 119.3(6) . 3_655
C12 C13 C13 120.4(3) . 5_556
C12 C13 C13 120.4(3) 3_655 5_556
O4 C14 O4 131.2(10) 11 .
O4 C14 C15 114.4(5) 11 .
O4 C14 C15 114.4(5) . .
C16 C15 C16 120.4(6) . 6_655
C16 C15 C14 119.8(3) . .
C16 C15 C14 119.8(3) 6_655 .
C15 C16 C17 119.8(4) . .
C16 C17 C18 119.9(4) . .
C17 C18 C17 120.2(6) 6_655 .
C17 C18 C19 119.9(3) 6_655 .
C17 C18 C19 119.9(3) . .
C20 C19 C20 120.2(4) 6_655 .
C20 C19 C20 65.8(4) 6_655 13_655
C20 C19 C20 85.0(4) . 13_655
C20 C19 C20 85.0(4) 6_655 11
C20 C19 C20 65.8(4) . 11
C20 C19 C20 120.2(4) 13_655 11
C20 C19 C18 119.9(2) 6_655 .
C20 C19 C18 119.9(2) . .
C20 C19 C18 119.9(2) 13_655 .
C20 C19 C18 119.9(2) 11 .
C19 C20 C20 119.9(2) . 14_565
C19 C20 N2 123.2(5) . .
C20 C20 N2 116.9(4) 14_565 .
C19 C20 C20 57.1(2) . 11
C20 C20 C20 89.998(1) 14_565 11
N2 C20 C20 124.0(3) . 11
C19 C20 C20 47.5(2) . 13_655
C20 C20 C20 89.998(1) 14_565 13_655
N2 C20 C20 134.06(16) . 13_655
C20 C20 C20 89.999(1) 11 13_655

loop_
_geom_bond_atom_site_label_1
_geom_bond_atom_site_label_2
_geom_bond_distance
_geom_bond_site_symmetry_2
Zr1 O5 2.140(4) 13_655
Zr1 O5 2.140(4) .
Zr1 O6 2.141(3) 3_655
Zr1 O6 2.141(3) .
Zr1 O4 2.213(5) .
Zr1 O3 2.215(6) .
Zr1 O1 2.223(3) 13_655
Zr1 O1 2.223(3) .
Zr1 Zr1 3.4833(10) 11
Zr1 Zr1 3.4880(10) 3_655
Zr1 Zr2 3.5011(6) .
Zr1 Zr2 3.5012(6) 9_655
Zr2 O5 2.131(5) .
Zr2 O5 2.131(5) 5
Zr2 O6 2.136(6) .
Zr2 O6 2.136(6) 11
Zr2 O2 2.222(3) .
Zr2 O2 2.222(3) 5
Zr2 O2 2.222(3) 14
Zr2 O2 2.222(3) 11
Zr2 Zr1 3.5012(6) 3_655
Zr2 Zr1 3.5012(6) 11
Zr2 Zr1 3.5012(6) 9_655
F1 C8 1.417(13) .
F1A C8A 1.417(15) .
F2 C8 1.450(14) .
F2A C8A 1.448(15) .
F3 C8 1.412(13) .
F3A C8A 1.421(15) .
O1 C7 1.280(7) .
O2 C7 1.285(7) .
O3 C9 1.344(9) .
O4 C14 1.263(7) .
O5 Zr1 2.140(4) 11
O6 Zr1 2.141(3) 3_655
N1 C12 1.408(10) .
N1 N1 1.56(4) 11_556
N2 C20 1.404(9) .
C1 C6 1.375(10) .
C1 C2 1.382(10) .
C1 C1 1.500(8) 7
C2 C3 1.403(8) .
C2 C8 1.493(8) .
C3 C4 1.359(9) .
C4 C5 1.378(9) .
C4 C7 1.495(6) .
C5 C6 1.386(9) .
C6 C8A 1.498(9) .
C9 O3 1.344(9) 3_655
C9 C10 1.458(17) .
C10 C11 1.391(6) 3_655
C10 C11 1.391(6) .
C11 C12 1.392(7) .
C12 C13 1.397(5) .
C13 C12 1.397(5) 3_655
C13 C13 1.503(9) 5_556
C14 O4 1.263(7) 11
C14 C15 1.489(9) .
C15 C16 1.390(5) .
C15 C16 1.390(5) 6_655
C16 C17 1.392(7) .
C17 C18 1.392(5) .
C18 C17 1.392(5) 6_655
C18 C19 1.491(7) .
C19 C20 1.391(4) 6_655
C19 C20 1.391(4) .
C19 C20 1.391(4) 13_655
C19 C20 1.391(4) 11
C20 C20 1.396(8) 14_565
C20 C20 1.512(9) 11
C20 C20 1.879(8) 13_655
